data_2107494
loop_
_publ_author_name
'Cvetkovski, Aleksandar'
'Bertolasi, Valerio'
'Ferretti, Valeria'

_publ_section_title
;
 Supramolecular hydrogen-bonding patterns of co-crystals containing the
 active pharmaceutical ingredient (API) phloroglucinol and
 <i>N</i>-heterocycles
;
_journal_issue 3
_journal_name_full 'Acta Crystallographica Section B'
_journal_page_first 326
_journal_page_last 334
_journal_paper_doi 10.1107/S2052520616004406
_journal_volume 72
_journal_year 2016
_chemical_formula_moiety 'C6 H6 O3, 2(C11 H9 N)'
_chemical_formula_sum 'C28 H24 N2 O3'
_chemical_formula_weight 436.49
_chemical_name_systematic
;
bis(4-phenyl-pyridine) phloroglucinol
;
_space_group_IT_number 14
_symmetry_cell_setting monoclinic
_symmetry_space_group_name_Hall '-P 2ybc'
_symmetry_space_group_name_H-M 'P 1 21/c 1'
_atom_sites_solution_hydrogens geom
_atom_sites_solution_primary direct
_atom_sites_solution_secondary difmap
_audit_creation_method SHELXL-2014/7
_cell_angle_alpha 90.00
_cell_angle_beta 114.9241(13)
_cell_angle_gamma 90.00
_cell_formula_units_Z 4
_cell_length_a 18.4503(4)
_cell_length_b 7.3939(2)
_cell_length_c 18.7699(5)
_cell_measurement_reflns_used 10162
_cell_measurement_temperature 295
_cell_measurement_theta_max 28.
_cell_measurement_theta_min 2.
_cell_volume 2322.11(10)
_computing_cell_refinement 'DENZO-SMN (Otwinowski & Minor, 1997)'
_computing_data_collection 'Kappa CCD server software (Nonius, 1997)'
_computing_data_reduction 'DENZO-SMN (Otwinowski & Minor, 1997)'
_computing_molecular_graphics 'ORTEPIII (Burnett & Johnson, 1996)'
_computing_publication_material
;
'SHELXL-2014/7 (Sheldrick, 2014); WINGX (Farrugia, 1999)'
;
_computing_structure_refinement 'SHELXL-2014/7 (Sheldrick, 2014)'
_computing_structure_solution 'SIR97 (Altomare et al.,1999)'
_diffrn_ambient_temperature 295
_diffrn_measured_fraction_theta_full 0.994
_diffrn_measured_fraction_theta_max 0.994
_diffrn_measurement_device_type 'Nonius Kappa CCD'
_diffrn_measurement_method '\f scans and \w scans'
_diffrn_radiation_monochromator graphite
_diffrn_radiation_source 'fine-focus sealed tube'
_diffrn_radiation_type MoK\a
_diffrn_radiation_wavelength 0.71073
_diffrn_reflns_av_R_equivalents 0.0491
_diffrn_reflns_av_sigmaI/netI 0.0604
_diffrn_reflns_limit_h_max 24
_diffrn_reflns_limit_h_min -24
_diffrn_reflns_limit_k_max 9
_diffrn_reflns_limit_k_min -9
_diffrn_reflns_limit_l_max 24
_diffrn_reflns_limit_l_min -24
_diffrn_reflns_number 10162
_diffrn_reflns_theta_full 28.00
_diffrn_reflns_theta_max 28.00
_diffrn_reflns_theta_min 3.43
_exptl_absorpt_coefficient_mu 0.082
_exptl_absorpt_correction_type none
_exptl_crystal_colour colourless
_exptl_crystal_density_diffrn 1.249
_exptl_crystal_density_method 'not measured'
_exptl_crystal_description needle
_exptl_crystal_F_000 920
_exptl_crystal_size_max 0.35
_exptl_crystal_size_mid 0.26
_exptl_crystal_size_min 0.09
_refine_diff_density_max 0.159
_refine_diff_density_min -0.197
_refine_ls_extinction_method none
_refine_ls_goodness_of_fit_ref 0.953
_refine_ls_hydrogen_treatment mixed
_refine_ls_matrix_type full
_refine_ls_number_parameters 394
_refine_ls_number_reflns 5582
_refine_ls_number_restraints 0
_refine_ls_restrained_S_all 0.953
_refine_ls_R_factor_all 0.1253
_refine_ls_R_factor_gt 0.0584
_refine_ls_shift/su_max 0.000
_refine_ls_shift/su_mean 0.000
_refine_ls_structure_factor_coef Fsqd
_refine_ls_weighting_details 'calc w=1/[\s^2^(Fo^2^)+(0.1157P)^2^+0.0000P] where P=(Fo^2^+2Fc^2^)/3'
_refine_ls_weighting_scheme calc
_refine_ls_wR_factor_gt 0.1506
_refine_ls_wR_factor_ref 0.1949
_reflns_number_gt 2961
_reflns_number_total 5582
_reflns_threshold_expression I>2sigma(I)
_cod_data_source_file ao5010sup1.cif
_cod_data_source_block comp3
_cod_depositor_comments 'Adding full bibliography for 2107492--2107496.cif.'
_cod_original_sg_symbol_H-M 'P 21/c'
_cod_database_code 2107494
_cod_database_fobs_code 2107494

loop_
_symmetry_equiv_pos_as_xyz
'x, y, z'
'-x, y+1/2, -z+1/2'
'-x, -y, -z'
'x, -y-1/2, z-1/2'

loop_
_atom_site_type_symbol
_atom_site_label
_atom_site_fract_x
_atom_site_fract_y
_atom_site_fract_z
_atom_site_U_iso_or_equiv
_atom_site_adp_type
_atom_site_calc_flag
_atom_site_occupancy
_atom_site_symmetry_multiplicity
O O1 0.69892(10) 0.41480(17) 0.14851(10) 0.0609(4) Uani d 1 1
O O2 0.68594(10) -0.2224(2) 0.12354(10) 0.0659(5) Uani d 1 1
O O3 0.81314(10) 0.0459(2) 0.37662(9) 0.0642(4) Uani d 1 1
C C1 0.71552(11) 0.2464(2) 0.18146(11) 0.0444(4) Uani d 1 1
C C2 0.69261(12) 0.0922(2) 0.13554(12) 0.0478(5) Uani d 1 1
C C3 0.71049(12) -0.0751(2) 0.17216(12) 0.0469(5) Uani d 1 1
C C4 0.75069(12) -0.0905(3) 0.25263(13) 0.0487(5) Uani d 1 1
C C5 0.77378(11) 0.0659(3) 0.29783(11) 0.0465(5) Uani d 1 1
C C6 0.75558(11) 0.2350(3) 0.26243(12) 0.0471(5) Uani d 1 1
N N1 0.62979(15) 0.4111(3) -0.00806(11) 0.0676(6) Uani d 1 1
C C7 0.5535(2) 0.3645(4) -0.03844(15) 0.0717(7) Uani d 1 1
C C8 0.50385(16) 0.3629(3) -0.11804(14) 0.0633(6) Uani d 1 1
C C9 0.53440(12) 0.4143(2) -0.17069(12) 0.0483(5) Uani d 1 1
C C10 0.61486(14) 0.4623(3) -0.13857(14) 0.0586(6) Uani d 1 1
C C11 0.65937(16) 0.4598(3) -0.05863(15) 0.0669(6) Uani d 1 1
C C12 0.48437(13) 0.4172(3) -0.25629(13) 0.0524(5) Uani d 1 1
C C13 0.40231(16) 0.4466(3) -0.28507(16) 0.0694(6) Uani d 1 1
C C14 0.3544(2) 0.4453(4) -0.36389(19) 0.0916(9) Uani d 1 1
C C15 0.3863(3) 0.4159(4) -0.41599(19) 0.0939(11) Uani d 1 1
C C16 0.4671(3) 0.3904(4) -0.39000(17) 0.0864(10) Uani d 1 1
C C17 0.51704(18) 0.3901(3) -0.30984(15) 0.0654(6) Uani d 1 1
N N2 0.85754(14) 0.3671(3) 0.45711(12) 0.0757(6) Uani d 1 1
C C18 0.84399(19) 0.3846(4) 0.52100(16) 0.0832(8) Uani d 1 1
C C19 0.86288(17) 0.5347(4) 0.56755(15) 0.0740(7) Uani d 1 1
C C20 0.89806(12) 0.6832(3) 0.54922(12) 0.0546(5) Uani d 1 1
C C21 0.91185(16) 0.6664(4) 0.48227(14) 0.0680(6) Uani d 1 1
C C22 0.89108(17) 0.5102(4) 0.43879(15) 0.0737(7) Uani d 1 1
C C23 0.92161(12) 0.8450(3) 0.59935(12) 0.0542(5) Uani d 1 1
C C24 0.87485(15) 0.9116(4) 0.63537(15) 0.0669(6) Uani d 1 1
C C25 0.89933(17) 1.0596(4) 0.68472(16) 0.0774(8) Uani d 1 1
C C26 0.97062(18) 1.1443(4) 0.69939(16) 0.0766(7) Uani d 1 1
C C27 1.01751(18) 1.0814(4) 0.66412(17) 0.0763(7) Uani d 1 1
C C28 0.99283(15) 0.9341(3) 0.61399(15) 0.0640(6) Uani d 1 1
H H2O 0.7036(18) -0.327(5) 0.1517(19) 0.108(11) Uiso d 1 1
H H1 0.7687(13) 0.351(4) 0.2928(14) 0.064(6) Uiso d 1 1
H H2 0.7623(11) -0.208(3) 0.2765(12) 0.052(5) Uiso d 1 1
H H3 0.6643(14) 0.101(3) 0.0777(15) 0.062(6) Uiso d 1 1
H H4 1.0673(17) 1.143(4) 0.6727(16) 0.087(8) Uiso d 1 1
H H5 0.5738(16) 0.359(3) -0.2902(15) 0.073(7) Uiso d 1 1
H H6 0.9332(14) 0.762(4) 0.4646(14) 0.073(7) Uiso d 1 1
H H7 0.8637(18) 1.114(4) 0.7051(17) 0.090(8) Uiso d 1 1
H H8 0.8256(17) 0.849(4) 0.6249(15) 0.079(7) Uiso d 1 1
H H9 1.0269(14) 0.889(3) 0.5894(14) 0.066(6) Uiso d 1 1
H H10 0.6385(13) 0.502(3) -0.1694(12) 0.053(6) Uiso d 1 1
H H11 0.9028(17) 0.499(4) 0.3894(19) 0.097(9) Uiso d 1 1
H H12 0.3774(18) 0.478(4) -0.2498(18) 0.094(9) Uiso d 1 1
H H13 0.4933(19) 0.381(4) -0.419(2) 0.098(10) Uiso d 1 1
H H14 0.9876(19) 1.251(5) 0.735(2) 0.113(11) Uiso d 1 1
H H15 0.8462(18) 0.543(4) 0.6084(19) 0.097(9) Uiso d 1 1
H H1O 0.676(2) 0.408(4) 0.096(2) 0.102(10) Uiso d 1 1
H H3O 0.8266(18) 0.157(5) 0.400(2) 0.097(10) Uiso d 1 1
H H16 0.5311(14) 0.334(3) -0.0048(15) 0.068(7) Uiso d 1 1
H H17 0.4488(18) 0.327(4) -0.1367(16) 0.084(8) Uiso d 1 1
H H18 0.294(3) 0.465(5) -0.384(3) 0.140(13) Uiso d 1 1
H H19 0.351(2) 0.418(5) -0.467(2) 0.125(13) Uiso d 1 1
H H20 0.7214(18) 0.497(4) -0.0346(16) 0.087(8) Uiso d 1 1
H H21 0.8245(17) 0.276(4) 0.5347(17) 0.098(9) Uiso d 1 1

loop_
_atom_site_aniso_label
_atom_site_aniso_U_11
_atom_site_aniso_U_22
_atom_site_aniso_U_33
_atom_site_aniso_U_12
_atom_site_aniso_U_13
_atom_site_aniso_U_23
O1 0.0938(12) 0.0263(7) 0.0507(9) 0.0036(7) 0.0190(8) 0.0026(6)
O2 0.0961(12) 0.0295(8) 0.0633(10) -0.0001(8) 0.0250(9) -0.0063(7)
O3 0.0777(10) 0.0549(10) 0.0486(9) 0.0036(8) 0.0155(8) 0.0067(7)
C1 0.0541(11) 0.0300(9) 0.0490(11) 0.0030(8) 0.0216(9) 0.0027(8)
C2 0.0620(12) 0.0331(10) 0.0472(11) 0.0027(8) 0.0220(10) -0.0004(8)
C3 0.0554(11) 0.0317(10) 0.0561(12) -0.0020(8) 0.0261(10) -0.0040(8)
C4 0.0553(12) 0.0343(10) 0.0590(12) 0.0042(8) 0.0264(10) 0.0066(9)
C5 0.0480(10) 0.0435(11) 0.0482(11) 0.0023(8) 0.0204(9) 0.0044(8)
C6 0.0570(11) 0.0341(10) 0.0499(11) -0.0002(8) 0.0222(10) -0.0030(8)
N1 0.0934(16) 0.0448(11) 0.0550(11) 0.0081(10) 0.0219(11) 0.0056(8)
C7 0.104(2) 0.0615(15) 0.0634(15) 0.0117(14) 0.0485(16) 0.0176(12)
C8 0.0702(15) 0.0605(14) 0.0643(14) 0.0058(12) 0.0334(13) 0.0113(11)
C9 0.0591(12) 0.0366(10) 0.0529(11) 0.0080(8) 0.0272(10) 0.0038(8)
C10 0.0628(14) 0.0553(13) 0.0618(13) 0.0048(10) 0.0304(12) 0.0071(11)
C11 0.0720(16) 0.0540(14) 0.0619(14) 0.0022(11) 0.0158(13) 0.0032(11)
C12 0.0650(13) 0.0380(10) 0.0535(12) 0.0046(9) 0.0244(11) 0.0016(9)
C13 0.0672(15) 0.0676(16) 0.0642(15) 0.0096(12) 0.0187(13) 0.0082(12)
C14 0.092(2) 0.088(2) 0.0672(18) 0.0051(17) 0.0072(17) 0.0104(15)
C15 0.130(3) 0.0609(17) 0.0534(17) -0.0106(17) 0.0023(19) 0.0122(13)
C16 0.143(3) 0.0641(17) 0.0646(17) -0.0039(17) 0.055(2) -0.0003(13)
C17 0.0899(18) 0.0546(13) 0.0587(14) 0.0058(12) 0.0382(14) 0.0024(11)
N2 0.0865(14) 0.0634(13) 0.0527(12) 0.0009(11) 0.0053(10) -0.0033(10)
C18 0.105(2) 0.0662(17) 0.0575(15) -0.0241(15) 0.0144(15) 0.0009(13)
C19 0.0905(18) 0.0729(17) 0.0548(14) -0.0201(14) 0.0270(14) -0.0028(12)
C20 0.0528(11) 0.0544(12) 0.0491(11) 0.0024(10) 0.0143(10) 0.0035(10)
C21 0.0795(16) 0.0649(16) 0.0598(14) -0.0059(13) 0.0295(13) -0.0004(12)
C22 0.0857(18) 0.0707(17) 0.0572(14) -0.0006(14) 0.0226(13) -0.0076(13)
C23 0.0533(11) 0.0560(13) 0.0501(11) 0.0002(10) 0.0186(10) 0.0017(10)
C24 0.0553(14) 0.0774(17) 0.0665(15) -0.0004(12) 0.0244(12) -0.0069(12)
C25 0.0735(17) 0.0881(19) 0.0697(16) 0.0142(15) 0.0292(14) -0.0138(14)
C26 0.0840(19) 0.0684(17) 0.0652(15) 0.0014(14) 0.0195(14) -0.0130(14)
C27 0.0731(16) 0.0715(17) 0.0795(18) -0.0170(14) 0.0277(15) -0.0108(13)
C28 0.0631(14) 0.0645(15) 0.0678(15) -0.0064(11) 0.0309(13) -0.0062(11)

loop_
_atom_type_symbol
_atom_type_description
_atom_type_scat_dispersion_real
_atom_type_scat_dispersion_imag
_atom_type_scat_source
C C 0.0033 0.0016 'International Tables Vol C Tables 4.2.6.8 and 6.1.1.4'
H H 0.0000 0.0000 'International Tables Vol C Tables 4.2.6.8 and 6.1.1.4'
N N 0.0061 0.0033 'International Tables Vol C Tables 4.2.6.8 and 6.1.1.4'
O O 0.0106 0.0060 'International Tables Vol C Tables 4.2.6.8 and 6.1.1.4'

loop_
_geom_angle_atom_site_label_1
_geom_angle_atom_site_label_2
_geom_angle_atom_site_label_3
_geom_angle
C1 O1 H1O 111(2)
C3 O2 H2O 110(2)
C5 O3 H3O 110(2)
O1 C1 C2 121.15(17)
O1 C1 C6 117.79(17)
C2 C1 C6 121.05(17)
C1 C2 C3 118.69(19)
C1 C2 H3 120.9(13)
C3 C2 H3 120.5(13)
O2 C3 C4 122.60(18)
O2 C3 C2 115.87(18)
C4 C3 C2 121.53(17)
C3 C4 C5 118.99(18)
C3 C4 H2 119.8(12)
C5 C4 H2 121.2(12)
O3 C5 C6 122.09(18)
O3 C5 C4 117.46(17)
C6 C5 C4 120.44(18)
C1 C6 C5 119.29(18)
C1 C6 H1 117.6(14)
C5 C6 H1 123.1(14)
C7 N1 C11 116.4(2)
N1 C7 C8 124.6(2)
N1 C7 H16 118.3(15)
C8 C7 H16 117.0(15)
C9 C8 C7 119.0(2)
C9 C8 H17 120.2(16)
C7 C8 H17 120.8(16)
C8 C9 C10 116.3(2)
C8 C9 C12 121.7(2)
C10 C9 C12 122.04(19)
C11 C10 C9 120.5(2)
C11 C10 H10 118.3(14)
C9 C10 H10 121.2(13)
N1 C11 C10 123.2(2)
N1 C11 H20 117.1(14)
C10 C11 H20 119.7(15)
C17 C12 C13 118.3(2)
C17 C12 C9 121.5(2)
C13 C12 C9 120.2(2)
C14 C13 C12 121.3(3)
C14 C13 H12 117.4(17)
C12 C13 H12 121.1(17)
C15 C14 C13 120.2(3)
C15 C14 H18 119(2)
C13 C14 H18 121(2)
C14 C15 C16 120.2(3)
C14 C15 H19 115(2)
C16 C15 H19 125(2)
C15 C16 C17 120.6(3)
C15 C16 H13 127(2)
C17 C16 H13 113(2)
C12 C17 C16 119.4(3)
C12 C17 H5 118.9(15)
C16 C17 H5 121.4(15)
C18 N2 C22 115.9(2)
N2 C18 C19 124.2(3)
N2 C18 H21 113.1(18)
C19 C18 H21 122.3(18)
C18 C19 C20 120.3(3)
C18 C19 H15 119(2)
C20 C19 H15 120(2)
C21 C20 C19 115.9(2)
C21 C20 C23 122.3(2)
C19 C20 C23 121.8(2)
C22 C21 C20 120.1(2)
C22 C21 H6 118.5(15)
C20 C21 H6 121.3(16)
N2 C22 C21 123.7(3)
N2 C22 H11 117.1(17)
C21 C22 H11 119.2(17)
C28 C23 C24 117.7(2)
C28 C23 C20 120.80(19)
C24 C23 C20 121.5(2)
C25 C24 C23 120.8(2)
C25 C24 H8 122.2(15)
C23 C24 H8 117.0(16)
C26 C25 C24 120.6(3)
C26 C25 H7 118.8(17)
C24 C25 H7 120.2(18)
C27 C26 C25 119.5(3)
C27 C26 H14 120.4(18)
C25 C26 H14 120.0(18)
C26 C27 C28 120.0(3)
C26 C27 H4 120.2(16)
C28 C27 H4 119.7(16)
C27 C28 C23 121.3(2)
C27 C28 H9 119.7(14)
C23 C28 H9 119.0(14)

loop_
_geom_bond_atom_site_label_1
_geom_bond_atom_site_label_2
_geom_bond_distance
O1 C1 1.367(2)
O1 H1O 0.90(4)
O2 C3 1.369(2)
O2 H2O 0.91(4)
O3 C5 1.353(2)
O3 H3O 0.92(4)
C1 C2 1.383(3)
C1 C6 1.384(3)
C2 C3 1.386(3)
C2 H3 0.99(2)
C3 C4 1.378(3)
C4 C5 1.391(3)
C4 H2 0.96(2)
C5 C6 1.389(3)
C6 H1 1.00(3)
N1 C7 1.322(4)
N1 C11 1.329(3)
C7 C8 1.385(4)
C7 H16 0.92(2)
C8 C9 1.382(3)
C8 H17 0.96(3)
C9 C10 1.392(3)
C9 C12 1.478(3)
C10 C11 1.374(3)
C10 H10 0.91(2)
C11 H20 1.07(3)
C12 C17 1.387(3)
C12 C13 1.394(3)
C13 C14 1.367(4)
C13 H12 0.98(3)
C14 C15 1.355(5)
C14 H18 1.03(4)
C15 C16 1.372(5)
C15 H19 0.91(4)
C16 C17 1.394(4)
C16 H13 0.87(3)
C17 H5 0.98(3)
N2 C18 1.331(4)
N2 C22 1.342(4)
C18 C19 1.363(4)
C18 H21 0.96(3)
C19 C20 1.390(3)
C19 H15 0.94(3)
C20 C21 1.389(3)
C20 C23 1.470(3)
C21 C22 1.372(4)
C21 H6 0.93(3)
C22 H11 1.04(3)
C23 C28 1.390(3)
C23 C24 1.391(3)
C24 C25 1.381(4)
C24 H8 0.96(3)
C25 C26 1.376(4)
C25 H7 0.98(3)
C26 C27 1.373(4)
C26 H14 0.99(4)
C27 C28 1.385(4)
C27 H4 0.98(3)
C28 H9 0.98(2)
